data_2239662
loop_
_publ_author_name
'Shishkina, Svitlana V.'
'Ukrainets, Igor V.'
'Petrushova, Lidiya A.'

_publ_section_title
;
 (<i>R</i>,<i>S</i>)-2'-Amino-6'-methyl-2,5',5'-trioxo-6'<i>H</i>-spiro[indoline-3,4'-pyrano[3,2-<i>c</i>][2,1]benzothiazine]-3'-carbonitrile
 dimethylformamide monosolvate
;
_journal_coeditor_code KP2471
_journal_issue 7
_journal_name_full 'Acta Crystallographica Section E'
_journal_page_first o786
_journal_page_last o787
_journal_paper_doi 10.1107/S1600536814013634
_journal_volume 70
_journal_year 2014
_chemical_formula_iupac 'C20 H14 N4 O4 S, C3 H7 N O'
_chemical_formula_moiety 'C20 H14 N4 O4 S, C3 H7 N O'
_chemical_formula_sum 'C23 H21 N5 O5 S'
_chemical_formula_weight 479.51
_chemical_melting_point_gt 437
_chemical_melting_point_lt 439
_chemical_name_systematic
;(<i>R</i>,<i>S</i>)-2'-Amino-6'-methyl-2,5',5'-trioxo-6'<i>H</i>-spiro[indoline-3,4'-pyrano[3,2-<i>c</i>][2,1]benzothiazine]-3'-carbonitrile
dimethylformamide monosolvate
;
_space_group_IT_number 61
_symmetry_cell_setting orthorhombic
_symmetry_space_group_name_Hall '-P 2ac 2ab'
_symmetry_space_group_name_H-M 'P b c a'
_atom_sites_solution_hydrogens difmap
_atom_sites_solution_primary direct
_atom_sites_solution_secondary difmap
_cell_angle_alpha 90.00
_cell_angle_beta 90.00
_cell_angle_gamma 90.00
_cell_formula_units_Z 8
_cell_length_a 17.2493(12)
_cell_length_b 9.6046(5)
_cell_length_c 27.7664(17)
_cell_measurement_reflns_used 2361
_cell_measurement_temperature 293(2)
_cell_measurement_theta_max 21.6
_cell_measurement_theta_min 3.2
_cell_volume 4600.1(5)
_computing_cell_refinement
;
CrysAlis RED (Agilent, 2011)
;
_computing_data_collection
;
CrysAlis CCD (Agilent, 2011)
;
_computing_data_reduction
;
CrysAlis RED (Agilent, 2011)
;
_computing_molecular_graphics 'XP in SHELXTL (Sheldrick, 2008)'
_computing_publication_material 'SHELXTL (Sheldrick, 2008)'
_computing_structure_refinement 'SHELXTL (Sheldrick, 2008)'
_computing_structure_solution 'SHELXTL (Sheldrick, 2008)'
_diffrn_ambient_temperature 293(2)
_diffrn_detector_area_resol_mean 16.1827
_diffrn_measured_fraction_theta_full 0.999
_diffrn_measured_fraction_theta_max 0.999
_diffrn_measurement_device_type 'Agilent Xcalibur"3'
_diffrn_measurement_method '\w scans'
_diffrn_radiation_monochromator graphite
_diffrn_radiation_source 'Enhance (Mo) X-ray Source'
_diffrn_radiation_type MoK\a
_diffrn_radiation_wavelength 0.71073
_diffrn_reflns_av_R_equivalents 0.0340
_diffrn_reflns_av_sigmaI/netI 0.0875
_diffrn_reflns_limit_h_max 17
_diffrn_reflns_limit_h_min -20
_diffrn_reflns_limit_k_max 11
_diffrn_reflns_limit_k_min -11
_diffrn_reflns_limit_l_max 33
_diffrn_reflns_limit_l_min -33
_diffrn_reflns_number 30060
_diffrn_reflns_theta_full 24.99
_diffrn_reflns_theta_max 24.99
_diffrn_reflns_theta_min 2.84
_exptl_absorpt_coefficient_mu 0.186
_exptl_absorpt_correction_T_max 0.9963
_exptl_absorpt_correction_T_min 0.9463
_exptl_absorpt_correction_type multi-scan
_exptl_absorpt_process_details
;
(CrysAlis RED; Agilent, 2011)
;
_exptl_crystal_colour colourless
_exptl_crystal_density_diffrn 1.385
_exptl_crystal_density_method 'not measured'
_exptl_crystal_description stick
_exptl_crystal_F_000 2000
_exptl_crystal_size_max 0.30
_exptl_crystal_size_mid 0.02
_exptl_crystal_size_min 0.02
_refine_diff_density_max 0.437
_refine_diff_density_min -0.268
_refine_ls_extinction_method none
_refine_ls_goodness_of_fit_ref 0.993
_refine_ls_hydrogen_treatment mixed
_refine_ls_matrix_type full
_refine_ls_number_parameters 323
_refine_ls_number_reflns 4049
_refine_ls_number_restraints 0
_refine_ls_restrained_S_all 0.993
_refine_ls_R_factor_all 0.1483
_refine_ls_R_factor_gt 0.0717
_refine_ls_shift/su_max 0.000
_refine_ls_shift/su_mean 0.000
_refine_ls_structure_factor_coef Fsqd
_refine_ls_weighting_details 'calc w=1/[\s^2^(Fo^2^)+(0.0901P)^2^+0.0000P] where P=(Fo^2^+2Fc^2^)/3'
_refine_ls_weighting_scheme calc
_refine_ls_wR_factor_gt 0.1661
_refine_ls_wR_factor_ref 0.1943
_reflns_number_gt 2147
_reflns_number_total 4049
_reflns_threshold_expression I>2sigma(I)
_cod_data_source_file kp2471sup1.cf
_cod_data_source_block I
_cod_database_code 2239662
_cod_database_fobs_code 2239662

loop_
_symmetry_equiv_pos_as_xyz
'x, y, z'
'-x+1/2, -y, z+1/2'
'-x, y+1/2, -z+1/2'
'x+1/2, -y+1/2, -z'
'-x, -y, -z'
'x-1/2, y, -z-1/2'
'x, -y-1/2, z-1/2'
'-x-1/2, y-1/2, z'

loop_
_atom_site_type_symbol
_atom_site_label
_atom_site_fract_x
_atom_site_fract_y
_atom_site_fract_z
_atom_site_U_iso_or_equiv
_atom_site_adp_type
_atom_site_calc_flag
_atom_site_refinement_flags
_atom_site_occupancy
_atom_site_symmetry_multiplicity
S S1 0.37888(7) 0.59466(11) 0.64282(4) 0.0534(4) Uani d . 1 1
O O1 0.58546(17) 0.4943(3) 0.59913(12) 0.0611(9) Uani d . 1 1
O O2 0.41460(16) 0.4674(3) 0.51036(9) 0.0464(7) Uani d . 1 1
O O3 0.30029(19) 0.5566(3) 0.65291(13) 0.0712(10) Uani d . 1 1
O O4 0.4331(2) 0.5859(3) 0.68127(12) 0.0748(10) Uani d . 1 1
O O5 0.1982(3) 0.3611(7) 0.7857(2) 0.157(2) Uani d . 1 1
N N1 0.5617(3) 0.3404(4) 0.66047(15) 0.0579(11) Uani d . 1 1
H H1N 0.605(3) 0.330(5) 0.6722(19) 0.073(18) Uiso d . 1 1
N N2 0.3820(2) 0.7522(3) 0.62123(14) 0.0569(10) Uani d . 1 1
N N3 0.4424(2) 0.2711(5) 0.47288(15) 0.0554(11) Uani d . 1 1
H H3NB 0.457(2) 0.189(4) 0.4712(15) 0.048(14) Uiso d . 1 1
H H3NA 0.434(2) 0.322(4) 0.4479(17) 0.057(15) Uiso d . 1 1
N N4 0.5120(2) 0.0310(4) 0.56205(14) 0.0653(12) Uani d . 1 1
N N5 0.3135(3) 0.3806(7) 0.8231(3) 0.1135(19) Uani d . 1 1
C C1 0.5437(2) 0.4109(4) 0.62037(16) 0.0475(11) Uani d . 1 1
C C2 0.4597(2) 0.3692(4) 0.60525(15) 0.0414(10) Uani d . 1 1
C C3 0.4343(3) 0.2863(4) 0.64885(15) 0.0448(11) Uani d . 1 1
C C4 0.3633(3) 0.2320(4) 0.66055(17) 0.0527(12) Uani d . 1 1
H H4 0.3212 0.2404 0.6398 0.063 Uiso calc R 1 1
C C5 0.3562(3) 0.1631(4) 0.70495(19) 0.0661(14) Uani d . 1 1
H H5 0.3082 0.1289 0.7146 0.079 Uiso calc R 1 1
C C6 0.4193(4) 0.1461(5) 0.73416(17) 0.0686(14) Uani d . 1 1
H H6 0.4136 0.0968 0.7628 0.082 Uiso calc R 1 1
C C7 0.4917(3) 0.2001(5) 0.72248(17) 0.0669(14) Uani d . 1 1
H H7 0.5344 0.1891 0.7426 0.080 Uiso calc R 1 1
C C8 0.4966(3) 0.2713(4) 0.67924(16) 0.0498(11) Uani d . 1 1
C C9 0.4128(2) 0.4982(4) 0.59449(15) 0.0394(10) Uani d . 1 1
C C10 0.3533(2) 0.7780(4) 0.57434(18) 0.0504(11) Uani d . 1 1
C C11 0.3224(3) 0.9077(4) 0.5625(2) 0.0643(14) Uani d . 1 1
H H11 0.3168 0.9758 0.5861 0.077 Uiso calc R 1 1
C C12 0.3004(3) 0.9344(5) 0.5162(2) 0.0743(16) Uani d . 1 1
H H12 0.2806 1.0216 0.5084 0.089 Uiso calc R 1 1
C C13 0.3070(3) 0.8350(5) 0.4807(2) 0.0685(14) Uani d . 1 1
H H13 0.2911 0.8548 0.4495 0.082 Uiso calc R 1 1
C C14 0.3368(2) 0.7075(4) 0.49171(17) 0.0511(11) Uani d . 1 1
H H14 0.3412 0.6405 0.4677 0.061 Uiso calc R 1 1
C C15 0.3609(2) 0.6756(4) 0.53878(16) 0.0444(11) Uani d . 1 1
C C16 0.3960(2) 0.5445(4) 0.55022(15) 0.0394(10) Uani d . 1 1
C C17 0.4408(2) 0.3341(4) 0.51557(15) 0.0415(10) Uani d . 1 1
C C18 0.4615(2) 0.2827(4) 0.55921(15) 0.0404(10) Uani d . 1 1
C C19 0.4899(2) 0.1437(4) 0.56126(15) 0.0459(11) Uani d . 1 1
C C20 0.3838(3) 0.8663(4) 0.65669(18) 0.0827(18) Uani d . 1 1
H H20C 0.3317 0.8908 0.6655 0.124 Uiso calc R 1 1
H H20B 0.4091 0.9458 0.6429 0.124 Uiso calc R 1 1
H H20A 0.4116 0.8367 0.6848 0.124 Uiso calc R 1 1
C C21 0.2672(5) 0.3931(5) 0.7875(2) 0.133(3) Uani d R 1 1
H H21 0.2881 0.4311 0.7595 0.159 Uiso calc R 1 1
C C22 0.3923(5) 0.4117(12) 0.8231(5) 0.251(8) Uani d . 1 1
H H22A 0.4055 0.4587 0.7938 0.376 Uiso calc R 1 1
H H22B 0.4216 0.3270 0.8256 0.376 Uiso calc R 1 1
H H22C 0.4040 0.4707 0.8501 0.376 Uiso calc R 1 1
C C23 0.2835(7) 0.3142(14) 0.8647(5) 0.259(7) Uani d . 1 1
H H23A 0.2449 0.2474 0.8553 0.389 Uiso calc R 1 1
H H23B 0.2605 0.3825 0.8855 0.389 Uiso calc R 1 1
H H23C 0.3248 0.2676 0.8814 0.389 Uiso calc R 1 1

loop_
_atom_site_aniso_label
_atom_site_aniso_U_11
_atom_site_aniso_U_22
_atom_site_aniso_U_33
_atom_site_aniso_U_12
_atom_site_aniso_U_13
_atom_site_aniso_U_23
S1 0.0699(9) 0.0464(7) 0.0440(7) 0.0084(6) -0.0028(6) -0.0073(5)
O1 0.054(2) 0.072(2) 0.057(2) -0.0097(16) -0.0099(17) 0.0087(17)
O2 0.065(2) 0.0423(15) 0.0317(16) 0.0125(13) -0.0046(14) 0.0015(13)
O3 0.065(2) 0.071(2) 0.077(3) 0.0050(17) 0.0236(19) -0.0025(17)
O4 0.102(3) 0.066(2) 0.056(2) 0.0198(18) -0.034(2) -0.0182(17)
O5 0.067(3) 0.285(7) 0.118(5) 0.007(4) 0.030(3) -0.012(4)
N1 0.048(3) 0.073(3) 0.053(3) 0.004(2) -0.012(2) 0.012(2)
N2 0.070(3) 0.041(2) 0.060(3) 0.0093(18) -0.009(2) -0.0175(18)
N3 0.083(3) 0.046(2) 0.037(3) 0.013(2) -0.006(2) -0.004(2)
N4 0.086(3) 0.051(2) 0.059(3) 0.017(2) -0.001(2) 0.002(2)
N5 0.074(4) 0.165(5) 0.102(5) -0.014(4) 0.002(4) -0.012(4)
C1 0.049(3) 0.050(3) 0.044(3) 0.005(2) -0.005(2) -0.001(2)
C2 0.041(3) 0.043(2) 0.040(3) 0.0064(18) -0.002(2) 0.0000(18)
C3 0.053(3) 0.040(2) 0.041(3) 0.005(2) -0.002(2) -0.0063(19)
C4 0.066(3) 0.038(2) 0.054(3) -0.003(2) 0.004(3) -0.007(2)
C5 0.086(4) 0.057(3) 0.055(3) -0.009(3) 0.007(3) 0.001(3)
C6 0.104(4) 0.067(3) 0.035(3) -0.007(3) 0.001(3) 0.008(2)
C7 0.088(4) 0.068(3) 0.044(3) -0.002(3) -0.010(3) 0.010(2)
C8 0.055(3) 0.051(2) 0.043(3) 0.006(2) -0.007(2) 0.006(2)
C9 0.039(2) 0.039(2) 0.040(2) 0.0001(18) -0.002(2) -0.0038(19)
C10 0.045(3) 0.043(2) 0.063(3) 0.0048(19) 0.001(2) -0.001(2)
C11 0.069(3) 0.049(3) 0.074(4) 0.017(2) 0.002(3) -0.001(3)
C12 0.075(4) 0.058(3) 0.090(5) 0.028(3) 0.007(3) 0.016(3)
C13 0.066(3) 0.067(3) 0.072(4) 0.020(3) -0.008(3) 0.020(3)
C14 0.050(3) 0.053(3) 0.051(3) 0.009(2) 0.000(2) 0.006(2)
C15 0.039(3) 0.043(2) 0.050(3) 0.0034(18) 0.001(2) 0.003(2)
C16 0.038(2) 0.040(2) 0.040(3) 0.0008(17) -0.002(2) -0.0032(19)
C17 0.047(3) 0.039(2) 0.039(3) 0.0045(18) -0.001(2) -0.001(2)
C18 0.043(2) 0.034(2) 0.044(3) 0.0069(17) 0.000(2) -0.0010(18)
C19 0.051(3) 0.051(3) 0.035(3) 0.002(2) 0.002(2) 0.000(2)
C20 0.115(5) 0.053(3) 0.081(4) 0.005(3) -0.012(3) -0.025(3)
C21 0.104(7) 0.184(8) 0.110(7) 0.023(6) 0.044(6) -0.010(6)
C22 0.105(7) 0.364(17) 0.284(16) -0.088(9) 0.044(8) -0.183(13)
C23 0.178(11) 0.392(19) 0.207(14) 0.006(11) 0.028(10) 0.131(13)

loop_
_atom_type_symbol
_atom_type_description
_atom_type_scat_dispersion_real
_atom_type_scat_dispersion_imag
_atom_type_scat_source
C C 0.0033 0.0016 'International Tables Vol C Tables 4.2.6.8 and 6.1.1.4'
H H 0.0000 0.0000 'International Tables Vol C Tables 4.2.6.8 and 6.1.1.4'
N N 0.0061 0.0033 'International Tables Vol C Tables 4.2.6.8 and 6.1.1.4'
O O 0.0106 0.0060 'International Tables Vol C Tables 4.2.6.8 and 6.1.1.4'
S S 0.1246 0.1234 'International Tables Vol C Tables 4.2.6.8 and 6.1.1.4'

loop_
_geom_angle_atom_site_label_1
_geom_angle_atom_site_label_2
_geom_angle_atom_site_label_3
_geom_angle
O4 S1 O3 117.4(2)
O4 S1 N2 108.0(2)
O3 S1 N2 109.9(2)
O4 S1 C9 109.15(19)
O3 S1 C9 109.5(2)
N2 S1 C9 101.58(19)
C17 O2 C16 119.9(3)
C1 N1 C8 111.3(4)
C10 N2 C20 119.5(4)
C10 N2 S1 119.3(3)
C20 N2 S1 116.5(3)
C21 N5 C22 126.3(9)
C21 N5 C23 116.4(7)
C22 N5 C23 116.9(10)
O1 C1 N1 126.4(4)
O1 C1 C2 125.6(4)
N1 C1 C2 108.0(4)
C9 C2 C3 115.7(3)
C9 C2 C18 107.0(3)
C3 C2 C18 112.9(3)
C9 C2 C1 110.0(3)
C3 C2 C1 100.9(3)
C18 C2 C1 110.3(3)
C4 C3 C8 120.9(4)
C4 C3 C2 130.5(4)
C8 C3 C2 108.6(4)
C3 C4 C5 117.7(5)
C6 C5 C4 120.5(5)
C5 C6 C7 122.1(5)
C8 C7 C6 116.2(5)
C3 C8 C7 122.5(5)
C3 C8 N1 110.3(4)
C7 C8 N1 127.2(5)
C16 C9 C2 124.8(4)
C16 C9 S1 117.4(3)
C2 C9 S1 117.8(3)
C11 C10 C15 119.9(5)
C11 C10 N2 120.5(4)
C15 C10 N2 119.5(4)
C12 C11 C10 119.7(5)
C11 C12 C13 121.4(4)
C14 C13 C12 119.7(5)
C13 C14 C15 121.0(4)
C10 C15 C14 118.3(4)
C10 C15 C16 120.1(4)
C14 C15 C16 121.5(4)
C9 C16 O2 120.8(3)
C9 C16 C15 126.0(4)
O2 C16 C15 113.3(3)
N3 C17 C18 128.6(4)
N3 C17 O2 109.8(4)
C18 C17 O2 121.5(4)
C17 C18 C19 117.9(4)
C17 C18 C2 123.0(3)
C19 C18 C2 119.0(3)
N4 C19 C18 178.5(5)
O5 C21 N5 127.8(6)

loop_
_geom_bond_atom_site_label_1
_geom_bond_atom_site_label_2
_geom_bond_distance
S1 O4 1.422(3)
S1 O3 1.432(3)
S1 N2 1.628(4)
S1 C9 1.732(4)
O1 C1 1.228(5)
O2 C17 1.366(4)
O2 C16 1.370(5)
O5 C21 1.231(8)
N1 C1 1.339(6)
N1 C8 1.404(6)
N2 C10 1.415(6)
N2 C20 1.474(5)
N3 C17 1.331(5)
N4 C19 1.148(5)
N5 C21 1.277(8)
N5 C22 1.391(9)
N5 C23 1.417(11)
C1 C2 1.560(6)
C2 C9 1.510(5)
C2 C3 1.514(6)
C2 C18 1.525(6)
C3 C4 1.370(6)
C3 C8 1.374(6)
C4 C5 1.404(6)
C5 C6 1.367(7)
C6 C7 1.390(7)
C7 C8 1.384(6)
C9 C16 1.339(5)
C10 C11 1.394(6)
C10 C15 1.400(6)
C11 C12 1.365(7)
C12 C13 1.375(7)
C13 C14 1.363(6)
C14 C15 1.406(6)
C15 C16 1.432(5)
C17 C18 1.357(6)
C18 C19 1.423(6)

loop_
_geom_hbond_atom_site_label_D
_geom_hbond_atom_site_label_H
_geom_hbond_atom_site_label_A
_geom_hbond_site_symmetry_A
_geom_hbond_distance_DH
_geom_hbond_distance_HA
_geom_hbond_distance_DA
_geom_hbond_angle_DHA
_geom_hbond_publ_flag
N1 H1N O5 6_657 0.82(5) 2.01(5) 2.797(7) 160(5) yes
N3 H3NA O1 5_666 0.86(5) 2.22(5) 3.051(6) 162(4) yes
N3 H3NB N4 5_656 0.83(4) 2.37(4) 3.159(6) 160(4) yes

loop_
_geom_torsion_atom_site_label_1
_geom_torsion_atom_site_label_2
_geom_torsion_atom_site_label_3
_geom_torsion_atom_site_label_4
_geom_torsion
O4 S1 N2 C10 160.2(3)
O3 S1 N2 C10 -70.5(4)
C9 S1 N2 C10 45.4(4)
O4 S1 N2 C20 -44.3(4)
O3 S1 N2 C20 85.0(4)
C9 S1 N2 C20 -159.1(3)
C8 N1 C1 O1 170.6(4)
C8 N1 C1 C2 -9.1(5)
O1 C1 C2 C9 -47.7(5)
N1 C1 C2 C9 132.0(4)
O1 C1 C2 C3 -170.4(4)
N1 C1 C2 C3 9.3(4)
O1 C1 C2 C18 70.0(5)
N1 C1 C2 C18 -110.3(4)
C9 C2 C3 C4 54.1(6)
C18 C2 C3 C4 -69.7(5)
C1 C2 C3 C4 172.7(4)
C9 C2 C3 C8 -124.9(4)
C18 C2 C3 C8 111.3(4)
C1 C2 C3 C8 -6.4(4)
C8 C3 C4 C5 1.2(6)
C2 C3 C4 C5 -177.7(4)
C3 C4 C5 C6 -2.9(7)
C4 C5 C6 C7 2.7(7)
C5 C6 C7 C8 -0.6(7)
C4 C3 C8 C7 0.8(6)
C2 C3 C8 C7 179.9(4)
C4 C3 C8 N1 -177.5(4)
C2 C3 C8 N1 1.6(5)
C6 C7 C8 C3 -1.1(7)
C6 C7 C8 N1 176.9(4)
C1 N1 C8 C3 5.0(5)
C1 N1 C8 C7 -173.2(4)
C3 C2 C9 C16 -144.0(4)
C18 C2 C9 C16 -17.2(5)
C1 C2 C9 C16 102.6(5)
C3 C2 C9 S1 36.8(4)
C18 C2 C9 S1 163.6(3)
C1 C2 C9 S1 -76.7(4)
O4 S1 C9 C16 -146.6(3)
O3 S1 C9 C16 83.5(3)
N2 S1 C9 C16 -32.7(4)
O4 S1 C9 C2 32.7(3)
O3 S1 C9 C2 -97.2(3)
N2 S1 C9 C2 146.6(3)
C20 N2 C10 C11 -3.9(6)
S1 N2 C10 C11 150.8(3)
C20 N2 C10 C15 171.6(4)
S1 N2 C10 C15 -33.6(5)
C15 C10 C11 C12 -0.5(7)
N2 C10 C11 C12 175.0(5)
C10 C11 C12 C13 0.9(8)
C11 C12 C13 C14 -0.7(8)
C12 C13 C14 C15 0.1(7)
C11 C10 C15 C14 -0.1(6)
N2 C10 C15 C14 -175.6(4)
C11 C10 C15 C16 177.1(4)
N2 C10 C15 C16 1.5(6)
C13 C14 C15 C10 0.3(7)
C13 C14 C15 C16 -176.8(4)
C2 C9 C16 O2 6.7(6)
S1 C9 C16 O2 -174.0(3)
C2 C9 C16 C15 -170.9(4)
S1 C9 C16 C15 8.4(6)
C17 O2 C16 C9 9.0(5)
C17 O2 C16 C15 -173.1(3)
C10 C15 C16 C9 11.0(6)
C14 C15 C16 C9 -171.9(4)
C10 C15 C16 O2 -166.7(4)
C14 C15 C16 O2 10.3(5)
C16 O2 C17 N3 169.2(4)
C16 O2 C17 C18 -11.4(6)
N3 C17 C18 C19 0.8(7)
O2 C17 C18 C19 -178.6(3)
N3 C17 C18 C2 177.5(4)
O2 C17 C18 C2 -1.9(6)
C9 C2 C18 C17 14.6(5)
C3 C2 C18 C17 143.0(4)
C1 C2 C18 C17 -105.0(4)
C9 C2 C18 C19 -168.8(3)
C3 C2 C18 C19 -40.3(5)
C1 C2 C18 C19 71.7(5)
C17 C18 C19 N4 -3E1(2)
C2 C18 C19 N4 16E1(2)
C22 N5 C21 O5 176.6(8)
C23 N5 C21 O5 4.2(12)
